data_4516495
loop_
_publ_author_name
'Kang, Gihaeng'
'Jeon, Youngeun'
'Lee, Kang Yeol'
'Kim, Jineun'
'Kim, Tae Ho'

_publ_section_title
;
 Reversible Luminescence Vapochromism and Crystal-to-Amorphous-to-Crystal
 Transformations of Pseudopolymorphic Cu(I) Coordination Polymers
;
_journal_issue 11
_journal_name_full 'Crystal Growth &amp; Design'
_journal_page_first 5183
_journal_paper_doi 10.1021/acs.cgd.5b01199
_journal_volume 15
_journal_year 2015
_chemical_formula_moiety 'C26 H32 N2 O4 S2'
_chemical_formula_sum 'C26 H32 N2 O4 S2'
_chemical_formula_weight 500.65
_space_group_crystal_system monoclinic
_space_group_IT_number 14
_space_group_name_Hall '-P 2ybc'
_space_group_name_H-M_alt 'P 1 21/c 1'
_atom_sites_solution_hydrogens geom
_audit_creation_method SHELXL-2013
_cell_angle_alpha 90
_cell_angle_beta 98.007(2)
_cell_angle_gamma 90
_cell_formula_units_Z 2
_cell_length_a 16.1825(6)
_cell_length_b 5.4983(2)
_cell_length_c 14.0206(5)
_cell_measurement_reflns_used 2134
_cell_measurement_temperature 173(2)
_cell_measurement_theta_max 25.83
_cell_measurement_theta_min 2.93
_cell_volume 1235.34(8)
_computing_cell_refinement 'SAINT (Bruker, 2013)'
_computing_data_collection 'APEX2 (Bruker, 2013)'
_computing_data_reduction SAINT
_computing_molecular_graphics 'DIAMOND (Brandenburg, 2010)'
_computing_publication_material 'Bruker SHELXTL (Sheldrick, 2008)'
_computing_structure_refinement 'SHELXL-2013 (Sheldrick, 2015)'
_computing_structure_solution 'SHELXS-97 (Sheldrick, 2008)'
_diffrn_ambient_temperature 173(2)
_diffrn_measured_fraction_theta_full 0.996
_diffrn_measured_fraction_theta_max 0.996
_diffrn_measurement_device_type 'Bruker APEX-II CCD'
_diffrn_measurement_method '\f and \w scans'
_diffrn_radiation_type MoK\a
_diffrn_radiation_wavelength 0.71073
_diffrn_reflns_av_R_equivalents 0.0487
_diffrn_reflns_av_unetI/netI 0.0576
_diffrn_reflns_Laue_measured_fraction_full 0.996
_diffrn_reflns_Laue_measured_fraction_max 0.996
_diffrn_reflns_limit_h_max 21
_diffrn_reflns_limit_h_min -21
_diffrn_reflns_limit_k_max 7
_diffrn_reflns_limit_k_min -6
_diffrn_reflns_limit_l_max 14
_diffrn_reflns_limit_l_min -18
_diffrn_reflns_number 11458
_diffrn_reflns_point_group_measured_fraction_full 0.996
_diffrn_reflns_point_group_measured_fraction_max 0.996
_diffrn_reflns_theta_full 25.242
_diffrn_reflns_theta_max 27.549
_diffrn_reflns_theta_min 2.542
_exptl_absorpt_coefficient_mu 0.251
_exptl_absorpt_correction_T_max 0.988
_exptl_absorpt_correction_T_min 0.961
_exptl_absorpt_correction_type multi-scan
_exptl_absorpt_process_details 'SADABS (Bruker, 2013)'
_exptl_crystal_colour colorless
_exptl_crystal_density_diffrn 1.346
_exptl_crystal_description plate
_exptl_crystal_F_000 532
_exptl_crystal_size_max 0.160
_exptl_crystal_size_mid 0.100
_exptl_crystal_size_min 0.050
_refine_diff_density_max 0.310
_refine_diff_density_min -0.245
_refine_diff_density_rms 0.062
_refine_ls_extinction_method none
_refine_ls_goodness_of_fit_ref 1.099
_refine_ls_hydrogen_treatment constr
_refine_ls_matrix_type full
_refine_ls_number_parameters 154
_refine_ls_number_reflns 2841
_refine_ls_number_restraints 0
_refine_ls_restrained_S_all 1.099
_refine_ls_R_factor_all 0.0792
_refine_ls_R_factor_gt 0.0545
_refine_ls_shift/su_max 0.000
_refine_ls_shift/su_mean 0.000
_refine_ls_structure_factor_coef Fsqd
_refine_ls_weighting_details 'w=1/[\s^2^(Fo^2^)+(0.0159P)^2^+1.6380P] where P=(Fo^2^+2Fc^2^)/3'
_refine_ls_weighting_scheme calc
_refine_ls_wR_factor_gt 0.1074
_refine_ls_wR_factor_ref 0.1158
_reflns_Friedel_coverage 0.000
_reflns_number_gt 2067
_reflns_number_total 2841
_reflns_threshold_expression 'I > 2\s(I)'
_cod_data_source_file cg5b01199_si_002.cif
_cod_data_source_block L
_cod_original_sg_symbol_H-M 'P 21/c'
_cod_database_code 4516495
_shelx_space_group_comment
; 
The symmetry employed for this shelxl refinement is uniquely defined 
by the following loop, which should always be used as a source of 
symmetry information in preference to the above space-group names. 
They are only intended as comments. 
;
_shelx_estimated_absorpt_t_min 0.961
_shelx_estimated_absorpt_t_max 0.988
_shelxl_version_number 2013-3

loop_
_space_group_symop_operation_xyz
'x, y, z'
'-x, y+1/2, -z+1/2'
'-x, -y, -z'
'x, -y-1/2, z-1/2'

loop_
_atom_site_label
_atom_site_type_symbol
_atom_site_fract_x
_atom_site_fract_y
_atom_site_fract_z
_atom_site_U_iso_or_equiv
_atom_site_adp_type
_atom_site_occupancy
_atom_site_site_symmetry_order
_atom_site_calc_flag
_atom_site_refinement_flags_posn
_atom_site_refinement_flags_adp
S1 S 0.26855(4) 0.27723(13) 0.90382(5) 0.02935(19) Uani 1 1 d . .
O1 O 0.46840(12) 0.0047(3) 0.68110(14) 0.0331(5) Uani 1 1 d . .
O2 O 0.30154(11) 0.6651(3) 0.60057(14) 0.0329(5) Uani 1 1 d . .
N1 N 0.36983(12) 0.3103(4) 0.65298(15) 0.0252(5) Uani 1 1 d . .
C1 C 0.14501(17) 0.5715(5) 0.8007(2) 0.0330(7) Uani 1 1 d . .
H1A H 0.1119 0.4218 0.7850 0.040 Uiso 1 1 calc R U
H1B H 0.1809 0.5968 0.7499 0.040 Uiso 1 1 calc R U
C2 C 0.08597(18) 0.7896(6) 0.8030(2) 0.0416(8) Uani 1 1 d . .
H2A H 0.1192 0.9413 0.8094 0.050 Uiso 1 1 calc R U
H2B H 0.0479 0.7973 0.7413 0.050 Uiso 1 1 calc R U
C3 C 0.03471(18) 0.7735(6) 0.8853(2) 0.0438(8) Uani 1 1 d . .
H3A H 0.0020 0.9250 0.8878 0.053 Uiso 1 1 calc R U
H3B H -0.0051 0.6364 0.8735 0.053 Uiso 1 1 calc R U
C4 C 0.08903(18) 0.7365(6) 0.9809(2) 0.0401(8) Uani 1 1 d . .
H4A H 0.0532 0.7143 1.0320 0.048 Uiso 1 1 calc R U
H4B H 0.1237 0.8833 0.9968 0.048 Uiso 1 1 calc R U
C5 C 0.14593(17) 0.5146(5) 0.9788(2) 0.0329(7) Uani 1 1 d . .
H5A H 0.1824 0.4994 1.0413 0.040 Uiso 1 1 calc R U
H5B H 0.1116 0.3654 0.9685 0.040 Uiso 1 1 calc R U
C6 C 0.19945(15) 0.5411(5) 0.89784(19) 0.0255(6) Uani 1 1 d . .
H6 H 0.2346 0.6903 0.9106 0.031 Uiso 1 1 calc R U
C7 C 0.33640(15) 0.3521(5) 0.81607(19) 0.0284(6) Uani 1 1 d . .
H7A H 0.3359 0.5306 0.8068 0.034 Uiso 1 1 calc R U
H7B H 0.3941 0.3042 0.8421 0.034 Uiso 1 1 calc R U
C8 C 0.31278(15) 0.2308(5) 0.71864(18) 0.0266(6) Uani 1 1 d . .
H8A H 0.3158 0.0519 0.7261 0.032 Uiso 1 1 calc R U
H8B H 0.2548 0.2748 0.6920 0.032 Uiso 1 1 calc R U
C9 C 0.44334(15) 0.1896(5) 0.64016(19) 0.0251(6) Uani 1 1 d . .
C10 C 0.48111(15) 0.3351(5) 0.56667(18) 0.0237(6) Uani 1 1 d . .
C11 C 0.43006(15) 0.5359(5) 0.54207(18) 0.0230(6) Uani 1 1 d . .
C12 C 0.35852(15) 0.5238(5) 0.59921(18) 0.0248(6) Uani 1 1 d . .
C13 C 0.44702(15) 0.7070(5) 0.47497(18) 0.0253(6) Uani 1 1 d . .
H13 H 0.4120 0.8437 0.4585 0.030 Uiso 1 1 calc R U

loop_
_atom_site_aniso_label
_atom_site_aniso_U_11
_atom_site_aniso_U_22
_atom_site_aniso_U_33
_atom_site_aniso_U_23
_atom_site_aniso_U_13
_atom_site_aniso_U_12
S1 0.0289(3) 0.0334(4) 0.0273(4) 0.0063(3) 0.0095(3) 0.0067(3)
O1 0.0353(11) 0.0284(11) 0.0372(12) 0.0065(9) 0.0107(9) 0.0059(8)
O2 0.0291(10) 0.0351(11) 0.0356(11) -0.0014(9) 0.0088(8) 0.0097(9)
N1 0.0249(11) 0.0277(12) 0.0237(12) -0.0001(10) 0.0059(9) 0.0025(9)
C1 0.0318(15) 0.0316(16) 0.0345(16) -0.0007(13) 0.0007(13) 0.0053(12)
C2 0.0382(16) 0.0377(18) 0.0464(19) 0.0031(15) -0.0025(14) 0.0098(14)
C3 0.0323(15) 0.0368(18) 0.062(2) -0.0096(16) 0.0061(15) 0.0109(13)
C4 0.0366(16) 0.0381(18) 0.0489(19) -0.0093(16) 0.0173(14) 0.0043(14)
C5 0.0288(14) 0.0379(17) 0.0341(16) -0.0008(14) 0.0116(12) 0.0021(12)
C6 0.0218(12) 0.0261(14) 0.0289(15) -0.0005(12) 0.0044(11) 0.0016(11)
C7 0.0215(12) 0.0359(16) 0.0287(15) -0.0014(13) 0.0066(11) 0.0001(11)
C8 0.0264(13) 0.0291(15) 0.0247(14) -0.0002(12) 0.0055(11) -0.0008(11)
C9 0.0259(13) 0.0268(15) 0.0229(14) -0.0032(12) 0.0046(11) 0.0005(11)
C10 0.0252(13) 0.0269(14) 0.0186(13) -0.0022(11) 0.0013(10) 0.0008(11)
C11 0.0216(12) 0.0269(14) 0.0205(13) -0.0044(11) 0.0026(10) 0.0023(10)
C12 0.0248(13) 0.0260(14) 0.0232(14) -0.0044(12) 0.0021(11) 0.0012(11)
C13 0.0249(13) 0.0257(14) 0.0251(14) -0.0018(12) 0.0025(11) 0.0042(11)

loop_
_atom_type_symbol
_atom_type_description
_atom_type_scat_dispersion_real
_atom_type_scat_dispersion_imag
_atom_type_scat_source
C C 0.0033 0.0016 'International Tables Vol C Tables 4.2.6.8 and 6.1.1.4'
H H 0.0000 0.0000 'International Tables Vol C Tables 4.2.6.8 and 6.1.1.4'
N N 0.0061 0.0033 'International Tables Vol C Tables 4.2.6.8 and 6.1.1.4'
O O 0.0106 0.0060 'International Tables Vol C Tables 4.2.6.8 and 6.1.1.4'
S S 0.1246 0.1234 'International Tables Vol C Tables 4.2.6.8 and 6.1.1.4'

loop_
_geom_angle_atom_site_label_1
_geom_angle_atom_site_label_2
_geom_angle_atom_site_label_3
_geom_angle
_geom_angle_site_symmetry_1
_geom_angle_site_symmetry_3
C7 S1 C6 102.35(13) . .
C12 N1 C9 112.4(2) . .
C12 N1 C8 123.2(2) . .
C9 N1 C8 124.4(2) . .
C6 C1 C2 110.5(2) . .
C6 C1 H1A 109.5 . .
C2 C1 H1A 109.5 . .
C6 C1 H1B 109.5 . .
C2 C1 H1B 109.5 . .
H1A C1 H1B 108.1 . .
C3 C2 C1 112.3(3) . .
C3 C2 H2A 109.1 . .
C1 C2 H2A 109.1 . .
C3 C2 H2B 109.1 . .
C1 C2 H2B 109.1 . .
H2A C2 H2B 107.9 . .
C4 C3 C2 111.8(2) . .
C4 C3 H3A 109.3 . .
C2 C3 H3A 109.3 . .
C4 C3 H3B 109.3 . .
C2 C3 H3B 109.3 . .
H3A C3 H3B 107.9 . .
C3 C4 C5 111.5(2) . .
C3 C4 H4A 109.3 . .
C5 C4 H4A 109.3 . .
C3 C4 H4B 109.3 . .
C5 C4 H4B 109.3 . .
H4A C4 H4B 108.0 . .
C6 C5 C4 110.1(2) . .
C6 C5 H5A 109.6 . .
C4 C5 H5A 109.6 . .
C6 C5 H5B 109.6 . .
C4 C5 H5B 109.6 . .
H5A C5 H5B 108.2 . .
C1 C6 C5 110.9(2) . .
C1 C6 S1 113.70(18) . .
C5 C6 S1 107.27(18) . .
C1 C6 H6 108.3 . .
C5 C6 H6 108.3 . .
S1 C6 H6 108.3 . .
C8 C7 S1 114.29(18) . .
C8 C7 H7A 108.7 . .
S1 C7 H7A 108.7 . .
C8 C7 H7B 108.7 . .
S1 C7 H7B 108.7 . .
H7A C7 H7B 107.6 . .
N1 C8 C7 109.5(2) . .
N1 C8 H8A 109.8 . .
C7 C8 H8A 109.8 . .
N1 C8 H8B 109.8 . .
C7 C8 H8B 109.8 . .
H8A C8 H8B 108.2 . .
O1 C9 N1 125.0(2) . .
O1 C9 C10 129.2(2) . .
N1 C9 C10 105.7(2) . .
C13 C10 C11 122.0(2) 3_666 .
C13 C10 C9 130.1(2) 3_666 .
C11 C10 C9 108.0(2) . .
C13 C11 C10 122.7(2) . .
C13 C11 C12 129.4(2) . .
C10 C11 C12 107.9(2) . .
O2 C12 N1 125.2(2) . .
O2 C12 C11 128.9(2) . .
N1 C12 C11 105.9(2) . .
C11 C13 C10 115.4(2) . 3_666
C11 C13 H13 122.3 . .
C10 C13 H13 122.3 3_666 .

loop_
_geom_bond_atom_site_label_1
_geom_bond_atom_site_label_2
_geom_bond_distance
_geom_bond_site_symmetry_2
S1 C7 1.807(3) .
S1 C6 1.827(3) .
O1 C9 1.210(3) .
O2 C12 1.208(3) .
N1 C12 1.394(3) .
N1 C9 1.395(3) .
N1 C8 1.459(3) .
C1 C6 1.525(4) .
C1 C2 1.536(4) .
C1 H1A 0.9900 .
C1 H1B 0.9900 .
C2 C3 1.514(4) .
C2 H2A 0.9900 .
C2 H2B 0.9900 .
C3 C4 1.511(4) .
C3 H3A 0.9900 .
C3 H3B 0.9900 .
C4 C5 1.531(4) .
C4 H4A 0.9900 .
C4 H4B 0.9900 .
C5 C6 1.527(4) .
C5 H5A 0.9900 .
C5 H5B 0.9900 .
C6 H6 1.0000 .
C7 C8 1.520(4) .
C7 H7A 0.9900 .
C7 H7B 0.9900 .
C8 H8A 0.9900 .
C8 H8B 0.9900 .
C9 C10 1.500(4) .
C10 C13 1.392(3) 3_666
C10 C11 1.393(3) .
C11 C13 1.385(4) .
C11 C12 1.498(3) .
C13 C10 1.392(3) 3_666
C13 H13 0.9500 .

loop_
_geom_torsion_atom_site_label_1
_geom_torsion_atom_site_label_2
_geom_torsion_atom_site_label_3
_geom_torsion_atom_site_label_4
_geom_torsion
_geom_torsion_site_symmetry_1
_geom_torsion_site_symmetry_4
C6 C1 C2 C3 -54.0(3) . .
C1 C2 C3 C4 53.3(4) . .
C2 C3 C4 C5 -54.7(3) . .
C3 C4 C5 C6 56.8(3) . .
C2 C1 C6 C5 56.3(3) . .
C2 C1 C6 S1 177.32(19) . .
C4 C5 C6 C1 -57.9(3) . .
C4 C5 C6 S1 177.42(19) . .
C7 S1 C6 C1 64.2(2) . .
C7 S1 C6 C5 -172.74(18) . .
C6 S1 C7 C8 -99.3(2) . .
C12 N1 C8 C7 -85.0(3) . .
C9 N1 C8 C7 91.8(3) . .
S1 C7 C8 N1 178.13(17) . .
C12 N1 C9 O1 177.6(2) . .
C8 N1 C9 O1 0.5(4) . .
C12 N1 C9 C10 -3.0(3) . .
C8 N1 C9 C10 179.9(2) . .
O1 C9 C10 C13 1.7(5) . 3_666
N1 C9 C10 C13 -177.7(3) . 3_666
O1 C9 C10 C11 -178.9(3) . .
N1 C9 C10 C11 1.7(3) . .
C13 C10 C11 C13 -0.1(4) 3_666 .
C9 C10 C11 C13 -179.5(2) . .
C13 C10 C11 C12 179.5(2) 3_666 .
C9 C10 C11 C12 0.0(3) . .
C9 N1 C12 O2 -177.1(3) . .
C8 N1 C12 O2 0.0(4) . .
C9 N1 C12 C11 3.0(3) . .
C8 N1 C12 C11 -179.9(2) . .
C13 C11 C12 O2 -2.2(5) . .
C10 C11 C12 O2 178.3(3) . .
C13 C11 C12 N1 177.7(3) . .
C10 C11 C12 N1 -1.8(3) . .
C10 C11 C13 C10 0.0(4) . 3_666
C12 C11 C13 C10 -179.4(2) . 3_666
